data_4512537
loop_
_publ_author_name
'Yu, Lei'
'Hua, Xiu-Ni'
'Jiang, Xi-Jie'
'Qin, Lan'
'Yan, Xiao-Zhi'
'Luo, Lai-Hui'
'Han, Lei'

_publ_section_title
;
 Histidine-Controlled Homochiral and Ferroelectric Metal--Organic
 Frameworks
;
_journal_issue 2
_journal_name_full 'Crystal Growth &amp; Design'
_journal_page_first 687
_journal_paper_doi 10.1021/cg5013796
_journal_volume 15
_journal_year 2015
_chemical_formula_moiety 'C36 H25 Co N6 O8.50'
_chemical_formula_sum 'C36 H25 Co N6 O8.5'
_chemical_formula_weight 736.55
_chemical_name_systematic
; 
 ? 
;
_space_group_IT_number 4
_symmetry_cell_setting monoclinic
_symmetry_space_group_name_Hall 'P 2yb'
_symmetry_space_group_name_H-M 'P 1 21 1'
_atom_sites_solution_hydrogens geom
_atom_sites_solution_primary direct
_atom_sites_solution_secondary difmap
_audit_creation_method SHELXL-97
_cell_angle_alpha 90.00
_cell_angle_beta 103.873(8)
_cell_angle_gamma 90.00
_cell_formula_units_Z 2
_cell_length_a 8.026(4)
_cell_length_b 15.446(7)
_cell_length_c 14.588(7)
_cell_measurement_reflns_used 3758
_cell_measurement_temperature 298(2)
_cell_measurement_theta_max 27.5438
_cell_measurement_theta_min 2.6374
_cell_volume 1755.7(15)
_computing_cell_refinement 'Bruker SMART'
_computing_data_collection 'Bruker SMART'
_computing_data_reduction 'Bruker SHELXTL'
_computing_molecular_graphics 'Bruker SHELXTL'
_computing_publication_material 'Bruker SHELXTL'
_computing_structure_refinement 'SHELXL-97 (Sheldrick, 1997)'
_computing_structure_solution 'SHELXS-97 (Sheldrick, 1990)'
_diffrn_ambient_temperature 298(2)
_diffrn_measured_fraction_theta_full 0.995
_diffrn_measured_fraction_theta_max 0.995
_diffrn_measurement_device_type 'CCD area detector'
_diffrn_measurement_method 'phi and omega scans'
_diffrn_radiation_monochromator graphite
_diffrn_radiation_source 'fine-focus sealed tube'
_diffrn_radiation_type MoK\a
_diffrn_radiation_wavelength 0.71073
_diffrn_reflns_av_R_equivalents 0.0427
_diffrn_reflns_av_sigmaI/netI 0.0622
_diffrn_reflns_limit_h_max 10
_diffrn_reflns_limit_h_min -10
_diffrn_reflns_limit_k_max 20
_diffrn_reflns_limit_k_min -20
_diffrn_reflns_limit_l_max 18
_diffrn_reflns_limit_l_min -18
_diffrn_reflns_number 19484
_diffrn_reflns_theta_full 27.53
_diffrn_reflns_theta_max 27.53
_diffrn_reflns_theta_min 2.61
_exptl_absorpt_coefficient_mu 0.551
_exptl_absorpt_correction_T_max 0.9269
_exptl_absorpt_correction_T_min 0.8522
_exptl_absorpt_correction_type multi-scan
_exptl_absorpt_process_details sadbas
_exptl_crystal_colour red
_exptl_crystal_density_diffrn 1.393
_exptl_crystal_density_method 'not measured'
_exptl_crystal_description prism
_exptl_crystal_F_000 756
_exptl_crystal_size_max 0.30
_exptl_crystal_size_mid 0.26
_exptl_crystal_size_min 0.14
_refine_diff_density_max 0.742
_refine_diff_density_min -0.507
_refine_diff_density_rms 0.096
_refine_ls_abs_structure_details 'Flack H D (1983), Acta Cryst. A39, 876-881'
_refine_ls_abs_structure_Flack 0.01(2)
_refine_ls_extinction_method none
_refine_ls_goodness_of_fit_ref 1.046
_refine_ls_hydrogen_treatment constr
_refine_ls_matrix_type full
_refine_ls_number_parameters 469
_refine_ls_number_reflns 7960
_refine_ls_number_restraints 1
_refine_ls_restrained_S_all 1.046
_refine_ls_R_factor_all 0.0928
_refine_ls_R_factor_gt 0.0692
_refine_ls_shift/su_max 0.000
_refine_ls_shift/su_mean 0.000
_refine_ls_structure_factor_coef Fsqd
_refine_ls_weighting_details 'calc w=1/[\s^2^(Fo^2^)+(0.1089P)^2^+0.0000P] where P=(Fo^2^+2Fc^2^)/3'
_refine_ls_weighting_scheme calc
_refine_ls_wR_factor_gt 0.1723
_refine_ls_wR_factor_ref 0.1902
_reflns_number_gt 5890
_reflns_number_total 7960
_reflns_threshold_expression >2sigma(I)
_cod_data_source_file cg5013796_si_003.cif
_cod_data_source_block h:\yl-cgd\struct~1\121203~1\a
_cod_depositor_comments 'Adding full bibliography for 4512535--4512537.cif.'
_cod_original_cell_volume 1755.7(14)
_cod_original_sg_symbol_H-M P2(1)
_cod_original_formula_sum 'C36 H25 Co N6 O8.50'
_cod_database_code 4512537

loop_
_symmetry_equiv_pos_as_xyz
'x, y, z'
'-x, y+1/2, -z'

loop_
_atom_site_label
_atom_site_type_symbol
_atom_site_fract_x
_atom_site_fract_y
_atom_site_fract_z
_atom_site_U_iso_or_equiv
_atom_site_adp_type
_atom_site_occupancy
_atom_site_symmetry_multiplicity
_atom_site_calc_flag
_atom_site_refinement_flags
Co1 Co -0.53798(8) 0.18453(5) 0.03497(4) 0.04288(18) Uani 1 1 d .
O1 O -0.5598(5) 0.1425(2) -0.0963(2) 0.0504(8) Uani 1 1 d .
O2 O -0.3490(8) 0.0985(3) -0.1575(4) 0.0882(17) Uani 1 1 d .
O3 O -0.5975(5) 0.2088(3) -0.3198(3) 0.0613(12) Uani 1 1 d .
O4 O -0.0733(5) 0.3023(4) -0.1626(3) 0.0787(15) Uani 1 1 d .
O5 O -0.3203(4) 0.1256(2) 0.0907(2) 0.0449(8) Uani 1 1 d .
O6 O -0.3937(5) 0.1939(3) 0.2061(2) 0.0550(9) Uani 1 1 d .
O7 O -0.3982(4) 0.0129(3) 0.2621(2) 0.0496(8) Uani 1 1 d .
O8 O 0.1043(5) 0.1394(3) 0.4056(3) 0.0678(12) Uani 1 1 d .
N1 N -0.5169(7) 0.3126(3) 0.0264(3) 0.0558(12) Uani 1 1 d .
N2 N -0.5086(11) 0.4484(4) 0.0584(5) 0.099(3) Uani 1 1 d .
H2A H -0.5063 0.4960 0.0893 0.119 Uiso 1 1 calc R
N3 N -0.3389(5) 0.2593(3) -0.2416(3) 0.0423(9) Uani 1 1 d .
N4 N 0.2495(5) 0.1334(3) 0.0600(3) 0.0518(11) Uani 1 1 d .
N5 N -0.0183(7) 0.0963(6) 0.0393(4) 0.090(2) Uani 1 1 d .
H5A H -0.1255 0.0908 0.0125 0.108 Uiso 1 1 calc R
N6 N -0.1587(5) 0.0869(3) 0.3347(3) 0.0412(9) Uani 1 1 d .
C1 C -0.5093(12) 0.3713(4) 0.0925(5) 0.087(3) Uani 1 1 d .
H1A H -0.5051 0.3589 0.1554 0.105 Uiso 1 1 calc R
C2 C -0.5120(11) 0.4408(4) -0.0378(5) 0.075(2) Uani 1 1 d .
H2B H -0.5072 0.4857 -0.0796 0.090 Uiso 1 1 calc R
C3 C -0.5235(7) 0.3569(3) -0.0574(4) 0.0481(12) Uani 1 1 d .
C4 C -0.5395(7) 0.3141(4) -0.1503(3) 0.0481(12) Uani 1 1 d .
H4B H -0.5430 0.3585 -0.1978 0.058 Uiso 1 1 calc R
H4C H -0.6478 0.2832 -0.1666 0.058 Uiso 1 1 calc R
C5 C -0.3962(7) 0.2511(4) -0.1542(3) 0.0418(11) Uani 1 1 d .
H5B H -0.2983 0.2670 -0.1026 0.050 Uiso 1 1 calc R
C6 C -0.4394(8) 0.1552(4) -0.1377(3) 0.0486(12) Uani 1 1 d .
C7 C -0.1746(7) 0.2900(4) -0.2376(4) 0.0483(12) Uani 1 1 d .
C8 C -0.4591(6) 0.2374(3) -0.3260(3) 0.0420(10) Uani 1 1 d .
C9 C -0.4134(6) 0.2537(3) -0.4160(3) 0.0407(10) Uani 1 1 d .
C10 C -0.5277(7) 0.2354(4) -0.4994(3) 0.0506(13) Uani 1 1 d .
H10A H -0.6363 0.2141 -0.4997 0.061 Uiso 1 1 calc R
C11 C -0.4797(8) 0.2488(4) -0.5842(4) 0.0596(14) Uani 1 1 d .
H11A H -0.5575 0.2367 -0.6410 0.072 Uiso 1 1 calc R
C12 C -0.3213(8) 0.2793(4) -0.5850(4) 0.0569(14) Uani 1 1 d .
H12A H -0.2924 0.2870 -0.6425 0.068 Uiso 1 1 calc R
C13 C -0.2007(8) 0.2993(4) -0.5014(4) 0.0508(14) Uani 1 1 d .
C14 C -0.2463(6) 0.2856(3) -0.4155(4) 0.0400(10) Uani 1 1 d .
C15 C -0.1275(7) 0.3032(3) -0.3286(4) 0.0438(12) Uani 1 1 d .
C16 C 0.0350(7) 0.3334(4) -0.3276(5) 0.0598(15) Uani 1 1 d .
H16A H 0.1145 0.3449 -0.2711 0.072 Uiso 1 1 calc R
C17 C 0.0765(8) 0.3467(4) -0.4175(5) 0.0660(17) Uani 1 1 d .
H17A H 0.1845 0.3678 -0.4186 0.079 Uiso 1 1 calc R
C18 C -0.0359(8) 0.3293(4) -0.4997(5) 0.0598(15) Uani 1 1 d .
H18A H -0.0036 0.3375 -0.5562 0.072 Uiso 1 1 calc R
C19 C 0.1021(8) 0.1262(6) -0.0022(5) 0.084(2) Uani 1 1 d .
H19A H 0.0839 0.1399 -0.0660 0.101 Uiso 1 1 calc R
C20 C 0.2205(6) 0.1016(4) 0.1443(4) 0.0483(12) Uani 1 1 d .
H20A H 0.3022 0.0983 0.2014 0.058 Uiso 1 1 calc R
C21 C 0.0558(7) 0.0763(4) 0.1302(4) 0.0517(13) Uani 1 1 d .
C22 C -0.0388(7) 0.0425(4) 0.1994(4) 0.0501(12) Uani 1 1 d .
H22A H 0.0416 0.0124 0.2495 0.060 Uiso 1 1 calc R
H22B H -0.1236 0.0007 0.1678 0.060 Uiso 1 1 calc R
C23 C -0.1283(6) 0.1123(3) 0.2427(3) 0.0420(11) Uani 1 1 d .
H23A H -0.0489 0.1614 0.2553 0.050 Uiso 1 1 calc R
C24 C -0.2935(6) 0.1465(3) 0.1774(3) 0.0447(11) Uani 1 1 d .
C25 C -0.0273(6) 0.1052(4) 0.4158(4) 0.0471(12) Uani 1 1 d .
C26 C -0.3085(6) 0.0413(3) 0.3362(3) 0.0395(10) Uani 1 1 d .
C27 C -0.3472(6) 0.0318(3) 0.4298(3) 0.0389(10) Uani 1 1 d .
C28 C -0.5066(7) 0.0010(3) 0.4358(4) 0.0489(12) Uani 1 1 d .
H28A H -0.5873 -0.0148 0.3812 0.059 Uiso 1 1 calc R
C29 C -0.5452(8) -0.0063(4) 0.5224(5) 0.0624(16) Uani 1 1 d .
H29A H -0.6541 -0.0244 0.5259 0.075 Uiso 1 1 calc R
C30 C -0.4258(8) 0.0128(4) 0.6029(5) 0.0611(15) Uani 1 1 d .
H30A H -0.4535 0.0057 0.6608 0.073 Uiso 1 1 calc R
C31 C -0.2606(7) 0.0431(3) 0.6010(4) 0.0470(12) Uani 1 1 d .
C32 C -0.1338(9) 0.0639(4) 0.6829(4) 0.0573(15) Uani 1 1 d .
H32A H -0.1562 0.0568 0.7421 0.069 Uiso 1 1 calc R
C33 C 0.0213(9) 0.0942(4) 0.6755(4) 0.0623(15) Uani 1 1 d .
H33A H 0.1041 0.1077 0.7301 0.075 Uiso 1 1 calc R
C34 C 0.0595(7) 0.1058(4) 0.5876(4) 0.0531(13) Uani 1 1 d .
H34A H 0.1669 0.1259 0.5838 0.064 Uiso 1 1 calc R
C35 C -0.0637(6) 0.0870(3) 0.5069(4) 0.0426(11) Uani 1 1 d .
C36 C -0.2217(7) 0.0540(3) 0.5125(3) 0.0401(11) Uani 1 1 d .
O9 O -0.002(3) 0.3689(11) 0.1706(19) 0.271(16) Uani 0.50 1 d P

loop_
_atom_site_aniso_label
_atom_site_aniso_U_11
_atom_site_aniso_U_22
_atom_site_aniso_U_33
_atom_site_aniso_U_23
_atom_site_aniso_U_13
_atom_site_aniso_U_12
Co1 0.0540(4) 0.0379(3) 0.0397(3) 0.0005(3) 0.0169(3) 0.0005(3)
O1 0.068(2) 0.0494(19) 0.0338(17) -0.0008(15) 0.0133(16) -0.0091(18)
O2 0.133(4) 0.053(3) 0.103(4) 0.020(3) 0.077(3) 0.027(3)
O3 0.054(2) 0.084(3) 0.048(2) -0.0065(18) 0.0157(16) -0.026(2)
O4 0.052(2) 0.127(4) 0.049(2) 0.000(3) -0.004(2) -0.022(3)
O5 0.0479(18) 0.056(2) 0.0310(17) -0.0042(14) 0.0100(14) -0.0052(16)
O6 0.069(2) 0.056(2) 0.0435(18) 0.0008(19) 0.0202(16) 0.015(2)
O7 0.0441(19) 0.057(2) 0.045(2) -0.0080(16) 0.0062(16) -0.0142(16)
O8 0.0442(19) 0.111(3) 0.047(2) 0.003(2) 0.0092(17) -0.026(2)
N1 0.082(3) 0.039(2) 0.043(3) -0.0014(18) 0.011(2) 0.006(2)
N2 0.173(7) 0.041(3) 0.062(4) -0.010(3) -0.014(4) 0.015(4)
N3 0.041(2) 0.050(2) 0.0322(19) 0.0096(17) 0.0002(16) -0.0063(18)
N4 0.042(2) 0.072(3) 0.044(2) 0.003(2) 0.0172(19) 0.005(2)
N5 0.051(3) 0.165(7) 0.055(3) 0.025(3) 0.015(3) -0.020(3)
N6 0.039(2) 0.050(2) 0.038(2) 0.0004(17) 0.0165(17) -0.0058(18)
C1 0.165(8) 0.035(3) 0.049(4) -0.008(3) 0.001(4) 0.008(4)
C2 0.112(5) 0.036(3) 0.067(5) 0.004(3) 0.006(4) 0.003(3)
C3 0.057(3) 0.036(3) 0.046(3) 0.004(2) 0.002(2) 0.003(2)
C4 0.056(3) 0.046(3) 0.039(3) 0.008(2) 0.005(2) 0.004(2)
C5 0.054(3) 0.042(3) 0.029(2) 0.007(2) 0.009(2) 0.006(2)
C6 0.070(3) 0.047(3) 0.033(2) 0.0067(19) 0.019(2) -0.001(2)
C7 0.039(2) 0.055(3) 0.043(3) 0.004(2) -0.005(2) -0.007(2)
C8 0.044(2) 0.045(3) 0.039(2) 0.000(2) 0.013(2) -0.010(2)
C9 0.046(3) 0.039(2) 0.036(2) 0.0036(19) 0.007(2) -0.005(2)
C10 0.063(3) 0.053(3) 0.034(2) -0.006(2) 0.008(2) -0.009(3)
C11 0.081(4) 0.062(3) 0.032(3) 0.001(2) 0.005(3) 0.005(3)
C12 0.083(4) 0.048(3) 0.046(3) 0.000(2) 0.027(3) -0.002(3)
C13 0.064(3) 0.046(3) 0.046(3) 0.004(2) 0.022(3) 0.004(3)
C14 0.046(2) 0.029(2) 0.047(3) 0.0022(19) 0.014(2) -0.0015(19)
C15 0.039(3) 0.040(3) 0.053(3) 0.005(2) 0.014(2) -0.003(2)
C16 0.044(3) 0.049(3) 0.088(4) 0.003(3) 0.017(3) -0.013(2)
C17 0.062(4) 0.059(4) 0.090(5) -0.001(3) 0.045(4) -0.010(3)
C18 0.071(4) 0.056(3) 0.062(4) 0.001(3) 0.035(3) -0.011(3)
C19 0.056(3) 0.143(8) 0.057(4) 0.021(4) 0.024(3) 0.003(4)
C20 0.044(3) 0.061(3) 0.042(3) 0.010(2) 0.015(2) 0.006(2)
C21 0.046(3) 0.071(4) 0.043(3) 0.005(2) 0.020(2) 0.006(2)
C22 0.045(3) 0.056(3) 0.054(3) 0.005(2) 0.021(2) 0.007(2)
C23 0.039(2) 0.053(3) 0.035(2) 0.004(2) 0.012(2) -0.006(2)
C24 0.053(3) 0.042(2) 0.040(3) 0.003(2) 0.013(2) -0.009(2)
C25 0.037(2) 0.056(3) 0.048(3) 0.001(2) 0.010(2) -0.007(2)
C26 0.039(2) 0.033(2) 0.047(3) 0.0018(19) 0.014(2) 0.0015(19)
C27 0.045(2) 0.035(2) 0.042(3) -0.0004(18) 0.019(2) -0.0003(19)
C28 0.042(3) 0.046(3) 0.063(3) 0.003(2) 0.019(2) -0.007(2)
C29 0.063(4) 0.048(3) 0.090(5) -0.001(3) 0.045(4) -0.013(3)
C30 0.076(4) 0.056(3) 0.062(4) 0.005(3) 0.038(3) -0.008(3)
C31 0.058(3) 0.036(3) 0.052(3) 0.002(2) 0.022(3) 0.000(2)
C32 0.070(4) 0.061(4) 0.043(3) 0.004(3) 0.016(3) 0.003(3)
C33 0.072(4) 0.067(4) 0.045(3) 0.002(3) 0.008(3) -0.002(3)
C34 0.052(3) 0.064(3) 0.040(3) 0.004(2) 0.006(2) -0.004(3)
C35 0.046(3) 0.041(3) 0.040(3) -0.001(2) 0.009(2) 0.002(2)
C36 0.049(3) 0.035(2) 0.040(3) 0.0004(19) 0.017(2) 0.002(2)
O9 0.26(2) 0.078(10) 0.34(3) -0.056(14) -0.18(2) -0.009(13)

loop_
_atom_type_symbol
_atom_type_description
_atom_type_scat_dispersion_real
_atom_type_scat_dispersion_imag
_atom_type_scat_source
C C 0.0033 0.0016 'International Tables Vol C Tables 4.2.6.8 and 6.1.1.4'
H H 0.0000 0.0000 'International Tables Vol C Tables 4.2.6.8 and 6.1.1.4'
N N 0.0061 0.0033 'International Tables Vol C Tables 4.2.6.8 and 6.1.1.4'
O O 0.0106 0.0060 'International Tables Vol C Tables 4.2.6.8 and 6.1.1.4'
Co Co 0.3494 0.9721 'International Tables Vol C Tables 4.2.6.8 and 6.1.1.4'

loop_
_geom_angle_atom_site_label_1
_geom_angle_atom_site_label_2
_geom_angle_atom_site_label_3
_geom_angle
_geom_angle_site_symmetry_1
_geom_angle_site_symmetry_3
O5 Co1 O1 96.39(15) . .
O5 Co1 N4 117.14(17) . 1_455
O1 Co1 N4 99.52(17) . 1_455
O5 Co1 N1 113.90(18) . .
O1 Co1 N1 104.66(17) . .
N4 Co1 N1 119.7(2) 1_455 .
C6 O1 Co1 120.4(3) . .
C24 O5 Co1 102.4(3) . .
C1 N1 C3 106.9(5) . .
C1 N1 Co1 129.0(4) . .
C3 N1 Co1 123.9(4) . .
C1 N2 C2 107.8(6) . .
C1 N2 H2A 126.1 . .
C2 N2 H2A 126.1 . .
C7 N3 C8 124.1(4) . .
C7 N3 C5 119.2(4) . .
C8 N3 C5 116.7(4) . .
C19 N4 C20 105.5(5) . .
C19 N4 Co1 125.2(4) . 1_655
C20 N4 Co1 129.3(3) . 1_655
C19 N5 C21 109.1(5) . .
C19 N5 H5A 125.5 . .
C21 N5 H5A 125.5 . .
C26 N6 C25 124.1(4) . .
C26 N6 C23 118.6(4) . .
C25 N6 C23 117.2(4) . .
N2 C1 N1 111.0(6) . .
N2 C1 H1A 124.5 . .
N1 C1 H1A 124.5 . .
C3 C2 N2 106.4(6) . .
C3 C2 H2B 126.8 . .
N2 C2 H2B 126.8 . .
C2 C3 N1 107.8(5) . .
C2 C3 C4 128.2(5) . .
N1 C3 C4 124.1(5) . .
C3 C4 C5 114.8(4) . .
C3 C4 H4B 108.6 . .
C5 C4 H4B 108.6 . .
C3 C4 H4C 108.6 . .
C5 C4 H4C 108.6 . .
H4B C4 H4C 107.6 . .
N3 C5 C4 112.2(4) . .
N3 C5 C6 110.3(4) . .
C4 C5 C6 113.9(4) . .
N3 C5 H5B 106.7 . .
C4 C5 H5B 106.7 . .
C6 C5 H5B 106.7 . .
O2 C6 O1 124.4(5) . .
O2 C6 C5 118.9(5) . .
O1 C6 C5 116.4(5) . .
O4 C7 N3 121.0(5) . .
O4 C7 C15 121.9(5) . .
N3 C7 C15 117.0(4) . .
O3 C8 N3 117.8(4) . .
O3 C8 C9 123.8(4) . .
N3 C8 C9 118.3(4) . .
C10 C9 C14 120.3(5) . .
C10 C9 C8 120.2(4) . .
C14 C9 C8 119.4(4) . .
C9 C10 C11 119.3(5) . .
C9 C10 H10A 120.4 . .
C11 C10 H10A 120.4 . .
C12 C11 C10 121.1(5) . .
C12 C11 H11A 119.4 . .
C10 C11 H11A 119.4 . .
C11 C12 C13 121.5(5) . .
C11 C12 H12A 119.2 . .
C13 C12 H12A 119.2 . .
C18 C13 C12 123.0(6) . .
C18 C13 C14 118.9(6) . .
C12 C13 C14 118.1(5) . .
C13 C14 C15 120.4(5) . .
C13 C14 C9 119.6(5) . .
C15 C14 C9 120.0(4) . .
C16 C15 C14 120.4(5) . .
C16 C15 C7 118.7(5) . .
C14 C15 C7 120.9(4) . .
C15 C16 C17 117.4(6) . .
C15 C16 H16A 121.3 . .
C17 C16 H16A 121.3 . .
C18 C17 C16 122.0(5) . .
C18 C17 H17A 119.0 . .
C16 C17 H17A 119.0 . .
C17 C18 C13 120.9(6) . .
C17 C18 H18A 119.5 . .
C13 C18 H18A 119.5 . .
N4 C19 N5 110.2(6) . .
N4 C19 H19A 124.9 . .
N5 C19 H19A 124.9 . .
C21 C20 N4 109.5(4) . .
C21 C20 H20A 125.3 . .
N4 C20 H20A 125.3 . .
C20 C21 N5 105.6(5) . .
C20 C21 C22 129.6(5) . .
N5 C21 C22 124.5(5) . .
C21 C22 C23 113.6(5) . .
C21 C22 H22A 108.8 . .
C23 C22 H22A 108.8 . .
C21 C22 H22B 108.8 . .
C23 C22 H22B 108.8 . .
H22A C22 H22B 107.7 . .
N6 C23 C22 112.9(4) . .
N6 C23 C24 110.6(4) . .
C22 C23 C24 114.4(4) . .
N6 C23 H23A 106.1 . .
C22 C23 H23A 106.1 . .
C24 C23 H23A 106.1 . .
O6 C24 O5 121.3(5) . .
O6 C24 C23 122.2(4) . .
O5 C24 C23 116.5(5) . .
O8 C25 N6 118.6(5) . .
O8 C25 C35 124.3(5) . .
N6 C25 C35 117.0(4) . .
O7 C26 N6 119.4(4) . .
O7 C26 C27 124.8(4) . .
N6 C26 C27 115.8(4) . .
C28 C27 C36 120.5(5) . .
C28 C27 C26 119.5(5) . .
C36 C27 C26 120.0(4) . .
C29 C28 C27 120.0(5) . .
C29 C28 H28A 120.0 . .
C27 C28 H28A 120.0 . .
C30 C29 C28 120.5(5) . .
C30 C29 H29A 119.7 . .
C28 C29 H29A 119.7 . .
C29 C30 C31 121.8(5) . .
C29 C30 H30A 119.1 . .
C31 C30 H30A 119.1 . .
C32 C31 C36 118.4(5) . .
C32 C31 C30 123.4(5) . .
C36 C31 C30 118.2(5) . .
C33 C32 C31 120.0(6) . .
C33 C32 H32A 120.0 . .
C31 C32 H32A 120.0 . .
C32 C33 C34 121.6(6) . .
C32 C33 H33A 119.2 . .
C34 C33 H33A 119.2 . .
C35 C34 C33 119.1(5) . .
C35 C34 H34A 120.4 . .
C33 C34 H34A 120.4 . .
C34 C35 C36 120.5(5) . .
C34 C35 C25 118.7(5) . .
C36 C35 C25 120.8(4) . .
C35 C36 C31 120.3(5) . .
C35 C36 C27 120.8(4) . .
C31 C36 C27 118.9(5) . .

loop_
_geom_bond_atom_site_label_1
_geom_bond_atom_site_label_2
_geom_bond_distance
_geom_bond_site_symmetry_2
Co1 O5 1.965(4) .
Co1 O1 1.990(3) .
Co1 N4 1.991(4) 1_455
Co1 N1 1.992(5) .
O1 C6 1.272(6) .
O2 C6 1.216(7) .
O3 C8 1.219(6) .
O4 C7 1.211(6) .
O5 C24 1.272(6) .
O6 C24 1.232(6) .
O7 C26 1.227(6) .
O8 C25 1.221(6) .
N1 C1 1.314(7) .
N1 C3 1.390(7) .
N2 C1 1.291(9) .
N2 C2 1.402(9) .
N2 H2A 0.8600 .
N3 C7 1.390(7) .
N3 C8 1.412(6) .
N3 C5 1.459(6) .
N4 C19 1.312(8) .
N4 C20 1.394(6) .
N4 Co1 1.991(4) 1_655
N5 C19 1.340(8) .
N5 C21 1.352(7) .
N5 H5A 0.8600 .
N6 C26 1.399(6) .
N6 C25 1.412(6) .
N6 C23 1.474(6) .
C1 H1A 0.9300 .
C2 C3 1.326(8) .
C2 H2B 0.9300 .
C3 C4 1.486(7) .
C4 C5 1.518(7) .
C4 H4B 0.9700 .
C4 H4C 0.9700 .
C5 C6 1.554(8) .
C5 H5B 0.9800 .
C7 C15 1.479(8) .
C8 C9 1.467(7) .
C9 C10 1.367(7) .
C9 C14 1.427(7) .
C10 C11 1.396(8) .
C10 H10A 0.9300 .
C11 C12 1.359(9) .
C11 H11A 0.9300 .
C12 C13 1.397(8) .
C12 H12A 0.9300 .
C13 C18 1.396(8) .
C13 C14 1.404(7) .
C14 C15 1.418(8) .
C15 C16 1.382(7) .
C16 C17 1.444(9) .
C16 H16A 0.9300 .
C17 C18 1.343(9) .
C17 H17A 0.9300 .
C18 H18A 0.9300 .
C19 H19A 0.9300 .
C20 C21 1.346(7) .
C20 H20A 0.9300 .
C21 C22 1.496(7) .
C22 C23 1.515(7) .
C22 H22A 0.9700 .
C22 H22B 0.9700 .
C23 C24 1.529(7) .
C23 H23A 0.9800 .
C25 C35 1.455(7) .
C26 C27 1.479(7) .
C27 C28 1.388(7) .
C27 C36 1.416(7) .
C28 C29 1.377(8) .
C28 H28A 0.9300 .
C29 C30 1.357(9) .
C29 H29A 0.9300 .
C30 C31 1.413(8) .
C30 H30A 0.9300 .
C31 C32 1.409(8) .
C31 C36 1.409(7) .
C32 C33 1.359(9) .
C32 H32A 0.9300 .
C33 C34 1.399(8) .
C33 H33A 0.9300 .
C34 C35 1.374(7) .
C34 H34A 0.9300 .
C35 C36 1.387(7) .

loop_
_geom_torsion_atom_site_label_1
_geom_torsion_atom_site_label_2
_geom_torsion_atom_site_label_3
_geom_torsion_atom_site_label_4
_geom_torsion
_geom_torsion_site_symmetry_1
O5 Co1 O1 C6 -55.2(4) .
N4 Co1 O1 C6 -174.2(4) 1_455
N1 Co1 O1 C6 61.6(4) .
O1 Co1 O5 C24 -178.7(3) .
N4 Co1 O5 C24 -74.5(3) 1_455
N1 Co1 O5 C24 72.2(3) .
O5 Co1 N1 C1 -80.4(7) .
O1 Co1 N1 C1 175.6(7) .
N4 Co1 N1 C1 65.4(7) 1_455
O5 Co1 N1 C3 105.9(5) .
O1 Co1 N1 C3 1.9(5) .
N4 Co1 N1 C3 -108.3(5) 1_455
C2 N2 C1 N1 -1.4(11) .
C3 N1 C1 N2 -0.8(10) .
Co1 N1 C1 N2 -175.3(6) .
C1 N2 C2 C3 3.1(10) .
N2 C2 C3 N1 -3.5(8) .
N2 C2 C3 C4 176.9(6) .
C1 N1 C3 C2 2.7(8) .
Co1 N1 C3 C2 177.6(5) .
C1 N1 C3 C4 -177.7(6) .
Co1 N1 C3 C4 -2.8(8) .
C2 C3 C4 C5 120.4(7) .
N1 C3 C4 C5 -59.1(7) .
C7 N3 C5 C4 113.0(5) .
C8 N3 C5 C4 -65.1(6) .
C7 N3 C5 C6 -118.9(5) .
C8 N3 C5 C6 63.1(5) .
C3 C4 C5 N3 -137.9(5) .
C3 C4 C5 C6 96.0(5) .
Co1 O1 C6 O2 111.3(6) .
Co1 O1 C6 C5 -62.4(5) .
N3 C5 C6 O2 38.5(7) .
C4 C5 C6 O2 165.7(5) .
N3 C5 C6 O1 -147.4(4) .
C4 C5 C6 O1 -20.3(6) .
C8 N3 C7 O4 -175.1(6) .
C5 N3 C7 O4 7.0(8) .
C8 N3 C7 C15 2.3(8) .
C5 N3 C7 C15 -175.6(5) .
C7 N3 C8 O3 178.0(5) .
C5 N3 C8 O3 -4.1(7) .
C7 N3 C8 C9 -4.5(8) .
C5 N3 C8 C9 173.4(4) .
O3 C8 C9 C10 -1.1(8) .
N3 C8 C9 C10 -178.5(5) .
O3 C8 C9 C14 -178.7(5) .
N3 C8 C9 C14 4.0(7) .
C14 C9 C10 C11 -0.5(8) .
C8 C9 C10 C11 -178.0(5) .
C9 C10 C11 C12 0.4(9) .
C10 C11 C12 C13 -0.7(10) .
C11 C12 C13 C18 178.9(6) .
C11 C12 C13 C14 1.1(9) .
C18 C13 C14 C15 0.8(8) .
C12 C13 C14 C15 178.7(5) .
C18 C13 C14 C9 -179.1(5) .
C12 C13 C14 C9 -1.2(8) .
C10 C9 C14 C13 0.9(8) .
C8 C9 C14 C13 178.5(5) .
C10 C9 C14 C15 -179.0(5) .
C8 C9 C14 C15 -1.5(7) .
C13 C14 C15 C16 -0.4(8) .
C9 C14 C15 C16 179.5(5) .
C13 C14 C15 C7 179.3(5) .
C9 C14 C15 C7 -0.8(8) .
O4 C7 C15 C16 -2.5(9) .
N3 C7 C15 C16 -179.8(5) .
O4 C7 C15 C14 177.8(6) .
N3 C7 C15 C14 0.5(8) .
C14 C15 C16 C17 0.4(8) .
C7 C15 C16 C17 -179.3(5) .
C15 C16 C17 C18 -1.0(9) .
C16 C17 C18 C13 1.4(10) .
C12 C13 C18 C17 -179.1(6) .
C14 C13 C18 C17 -1.3(9) .
C20 N4 C19 N5 3.3(9) .
Co1 N4 C19 N5 -174.4(6) 1_655
C21 N5 C19 N4 -5.3(11) .
C19 N4 C20 C21 -0.2(8) .
Co1 N4 C20 C21 177.4(4) 1_655
N4 C20 C21 N5 -2.9(7) .
N4 C20 C21 C22 -176.5(6) .
C19 N5 C21 C20 4.9(9) .
C19 N5 C21 C22 178.9(7) .
C20 C21 C22 C23 91.7(7) .
N5 C21 C22 C23 -80.7(8) .
C26 N6 C23 C22 -86.9(5) .
C25 N6 C23 C22 88.6(6) .
C26 N6 C23 C24 42.7(6) .
C25 N6 C23 C24 -141.8(4) .
C21 C22 C23 N6 -156.4(4) .
C21 C22 C23 C24 76.0(6) .
Co1 O5 C24 O6 -0.8(6) .
Co1 O5 C24 C23 -178.8(3) .
N6 C23 C24 O6 40.5(7) .
C22 C23 C24 O6 169.3(5) .
N6 C23 C24 O5 -141.5(4) .
C22 C23 C24 O5 -12.7(6) .
C26 N6 C25 O8 174.1(5) .
C23 N6 C25 O8 -1.1(8) .
C26 N6 C25 C35 -10.0(7) .
C23 N6 C25 C35 174.8(4) .
C25 N6 C26 O7 -165.0(5) .
C23 N6 C26 O7 10.2(7) .
C25 N6 C26 C27 15.6(7) .
C23 N6 C26 C27 -169.2(4) .
O7 C26 C27 C28 -10.4(7) .
N6 C26 C27 C28 168.9(4) .
O7 C26 C27 C36 169.4(5) .
N6 C26 C27 C36 -11.3(6) .
C36 C27 C28 C29 1.6(8) .
C26 C27 C28 C29 -178.6(5) .
C27 C28 C29 C30 -3.0(9) .
C28 C29 C30 C31 2.0(10) .
C29 C30 C31 C32 179.7(6) .
C29 C30 C31 C36 0.5(9) .
C36 C31 C32 C33 0.4(9) .
C30 C31 C32 C33 -178.8(6) .
C31 C32 C33 C34 0.1(10) .
C32 C33 C34 C35 0.8(10) .
C33 C34 C35 C36 -2.3(8) .
C33 C34 C35 C25 175.6(5) .
O8 C25 C35 C34 -2.9(9) .
N6 C25 C35 C34 -178.5(5) .
O8 C25 C35 C36 175.0(6) .
N6 C25 C35 C36 -0.6(7) .
C34 C35 C36 C31 2.9(8) .
C25 C35 C36 C31 -175.0(5) .
C34 C35 C36 C27 -177.9(5) .
C25 C35 C36 C27 4.2(7) .
C32 C31 C36 C35 -1.9(8) .
C30 C31 C36 C35 177.3(5) .
C32 C31 C36 C27 178.9(5) .
C30 C31 C36 C27 -1.9(7) .
C28 C27 C36 C35 -178.3(5) .
C26 C27 C36 C35 1.9(7) .
C28 C27 C36 C31 0.9(7) .
C26 C27 C36 C31 -178.9(4) .
